data_7053662
loop_
_publ_author_name
'Schulz, Ji\<r\'i'
'Gyepes, R\'obert'
'C\'isa\<rov\'a, Ivana'
'\<St\<epni\<cka, Petr'

_publ_section_title
;
 Synthesis, structural characterisation and bonding in an anionic
 hexavanadate bearing redox-active ferrocenyl groups at the periphery
;
_journal_issue 12
_journal_name_full 'New Journal of Chemistry'
_journal_page_first 2749
_journal_paper_doi 10.1039/c0nj00421a
_journal_volume 34
_journal_year 2010
_chemical_formula_moiety 'C30 H32 Fe2 N2 O21 V6, 2(C16 H36 N), 2(C3 H7 N O)'
_chemical_formula_sum 'C68 H118 Fe2 N6 O23 V6'
_chemical_formula_weight 1805.02
_chemical_name_systematic
;
?
;
_space_group_IT_number 2
_symmetry_cell_setting triclinic
_symmetry_space_group_name_Hall '-P 1'
_symmetry_space_group_name_H-M 'P -1'
_atom_sites_solution_hydrogens mixed
_atom_sites_solution_primary direct
_atom_sites_solution_secondary difmap
_audit_creation_method SHELXL-97
_cell_angle_alpha 84.8847(8)
_cell_angle_beta 79.9909(7)
_cell_angle_gamma 78.0411(8)
_cell_formula_units_Z 2
_cell_length_a 12.6480(2)
_cell_length_b 15.8602(2)
_cell_length_c 20.3923(3)
_cell_measurement_reflns_used 15973
_cell_measurement_temperature 150(2)
_cell_measurement_theta_max 26.37
_cell_measurement_theta_min 1.00
_cell_volume 3935.00(10)
_computing_cell_refinement 'HKL Scalepack (Otwinowski & Minor, 1997)'
_computing_data_collection 'Collect (Nonius BV, 1997-2000)'
_computing_data_reduction 'HKL Denzo and Scalepack (Otwinowski & Minor, 1997)'
_computing_molecular_graphics 'PLATON (Spek, 2001)'
_computing_publication_material 'PLATON (Spek, 2001)'
_computing_structure_refinement 'SHELXL-97 (Sheldrick, 1997)'
_computing_structure_solution 'SIR97 (Altomare et al., 1994)'
_diffrn_ambient_temperature 150(2)
_diffrn_detector_area_resol_mean 9.091
_diffrn_measured_fraction_theta_full 0.999
_diffrn_measured_fraction_theta_max 0.999
_diffrn_measurement_device_type KappaCCD
_diffrn_measurement_method '\w and \p scans to fill the Ewald sphere'
_diffrn_radiation_monochromator 'horizontally mounted graphite crystal'
_diffrn_radiation_source 'fine-focus sealed tube'
_diffrn_radiation_type MoK\a
_diffrn_radiation_wavelength 0.71073
_diffrn_reflns_av_R_equivalents 0.058
_diffrn_reflns_av_sigmaI/netI 0.0347
_diffrn_reflns_limit_h_max 15
_diffrn_reflns_limit_h_min -15
_diffrn_reflns_limit_k_max 19
_diffrn_reflns_limit_k_min -19
_diffrn_reflns_limit_l_max 25
_diffrn_reflns_limit_l_min -25
_diffrn_reflns_number 105274
_diffrn_reflns_theta_full 26.39
_diffrn_reflns_theta_max 26.39
_diffrn_reflns_theta_min 1.02
_diffrn_standards_number 0
_exptl_absorpt_coefficient_mu 1.113
_exptl_absorpt_correction_type none
_exptl_crystal_colour red-brown
_exptl_crystal_density_diffrn 1.523
_exptl_crystal_density_method 'not measured'
_exptl_crystal_description fragment
_exptl_crystal_F_000 1884
_exptl_crystal_size_max 0.28
_exptl_crystal_size_mid 0.25
_exptl_crystal_size_min 0.20
_refine_diff_density_max 0.815
_refine_diff_density_min -0.546
_refine_diff_density_rms 0.073
_refine_ls_extinction_method none
_refine_ls_goodness_of_fit_ref 1.063
_refine_ls_hydrogen_treatment constr
_refine_ls_matrix_type full
_refine_ls_number_parameters 963
_refine_ls_number_reflns 16120
_refine_ls_number_restraints 0
_refine_ls_restrained_S_all 1.063
_refine_ls_R_factor_all 0.0620
_refine_ls_R_factor_gt 0.0425
_refine_ls_shift/su_max 0.001
_refine_ls_shift/su_mean 0.000
_refine_ls_structure_factor_coef Fsqd
_refine_ls_weighting_details 'calc w=1/[\s^2^(Fo^2^)+(0.0445P)^2^+4.5460P] where P=(Fo^2^+2Fc^2^)/3'
_refine_ls_weighting_scheme calc
_refine_ls_wR_factor_gt 0.1028
_refine_ls_wR_factor_ref 0.1128
_reflns_number_gt 12513
_reflns_number_total 16120
_reflns_threshold_expression >2sigma(I)
_cod_data_source_file c0nj00421a.txt
_cod_data_source_block js112
_cod_depositor_comments
;
The following automatic conversions were performed:

'_atom_sites_solution_hydrogens' value 'geom +difmap' was changed to
'mixed'.

Automatic conversion script
Id: cif_fix_values 6452 2018-10-05 10:23:21Z andrius 
;
_cod_original_sg_symbol_H-M P-1
_cod_database_code 7053662

loop_
_symmetry_equiv_pos_as_xyz
'x, y, z'
'-x, -y, -z'

loop_
_atom_site_label
_atom_site_type_symbol
_atom_site_fract_x
_atom_site_fract_y
_atom_site_fract_z
_atom_site_U_iso_or_equiv
_atom_site_adp_type
_atom_site_occupancy
_atom_site_symmetry_multiplicity
_atom_site_calc_flag
_atom_site_refinement_flags
V1 V 0.40112(4) 0.48124(3) -0.07727(2) 0.02518(11) Uani 1 1 d .
V2 V 0.37953(4) 0.46623(3) 0.08661(2) 0.02591(11) Uani 1 1 d .
V3 V 0.60431(4) 0.36705(3) -0.00469(2) 0.02576(11) Uani 1 1 d .
O1 O 0.5000 0.5000 0.0000 0.0226(5) Uani 1 2 d S
O2 O 0.31455(14) 0.44074(11) 0.01070(9) 0.0247(4) Uani 1 1 d .
O3 O 0.49277(15) 0.36469(11) -0.06690(9) 0.0258(4) Uani 1 1 d .
O4 O 0.50908(16) 0.51778(12) -0.13227(9) 0.0282(4) Uani 1 1 d .
O5 O 0.33094(15) 0.59343(11) -0.05253(9) 0.0279(4) Uani 1 1 d .
O6 O 0.32340(16) 0.45854(12) -0.12465(10) 0.0321(4) Uani 1 1 d .
O7 O 0.48116(15) 0.34880(11) 0.06562(9) 0.0260(4) Uani 1 1 d .
O8 O 0.29421(17) 0.42940(13) 0.14397(10) 0.0354(5) Uani 1 1 d .
O9 O 0.32328(15) 0.57733(12) 0.07955(9) 0.0289(4) Uani 1 1 d .
O10 O 0.66482(16) 0.26802(12) -0.01177(10) 0.0333(5) Uani 1 1 d .
Fe1 Fe 0.15328(4) 0.04562(3) 0.06764(2) 0.03828(12) Uani 1 1 d .
O11 O 0.22152(18) 0.23207(13) -0.07111(11) 0.0394(5) Uani 1 1 d .
N1 N 0.3268(2) 0.20275(15) 0.01095(13) 0.0326(6) Uani 1 1 d .
H1N H 0.3582 0.1634 0.0401 0.049(10) Uiso 1 1 d R
C1 C 0.2379(3) 0.09347(18) -0.01653(15) 0.0335(7) Uani 1 1 d .
C2 C 0.1429(3) 0.0697(2) -0.03162(16) 0.0391(7) Uani 1 1 d .
H2 H 0.0864 0.1061 -0.0498 0.047 Uiso 1 1 calc R
C3 C 0.1495(3) -0.0193(2) -0.01399(17) 0.0456(8) Uani 1 1 d .
H3 H 0.0973 -0.0513 -0.0181 0.055 Uiso 1 1 calc R
C4 C 0.2478(3) -0.0516(2) 0.01067(17) 0.0469(9) Uani 1 1 d .
H4 H 0.2725 -0.1085 0.0249 0.056 Uiso 1 1 calc R
C5 C 0.3030(3) 0.01776(19) 0.01002(16) 0.0397(7) Uani 1 1 d .
H5 H 0.3697 0.0146 0.0243 0.048 Uiso 1 1 calc R
C6 C 0.1060(3) 0.1427(2) 0.13206(16) 0.0436(8) Uani 1 1 d .
H6 H 0.1168 0.1991 0.1228 0.052 Uiso 1 1 calc R
C7 C 0.0134(3) 0.1116(2) 0.12187(17) 0.0480(8) Uani 1 1 d .
H7 H -0.0473 0.1436 0.1050 0.058 Uiso 1 1 calc R
C8 C 0.0303(4) 0.0228(3) 0.1421(2) 0.0638(12) Uani 1 1 d .
H8 H -0.0174 -0.0142 0.1406 0.077 Uiso 1 1 calc R
C9 C 0.1310(5) 0.0003(3) 0.16475(19) 0.0740(15) Uani 1 1 d .
H9 H 0.1615 -0.0542 0.1812 0.089 Uiso 1 1 calc R
C10 C 0.1788(4) 0.0745(2) 0.15837(18) 0.0574(10) Uani 1 1 d .
H10 H 0.2461 0.0774 0.1696 0.069 Uiso 1 1 calc R
C11 C 0.2611(2) 0.18236(18) -0.02816(15) 0.0316(6) Uani 1 1 d .
C12 C 0.3683(2) 0.28349(17) 0.00583(14) 0.0290(6) Uani 1 1 d .
C13 C 0.2739(2) 0.36266(17) 0.01242(15) 0.0287(6) Uani 1 1 d .
H13A H 0.2324 0.3656 -0.0238 0.034 Uiso 1 1 calc R
H13B H 0.2251 0.3566 0.0541 0.034 Uiso 1 1 calc R
C14 C 0.4442(2) 0.29021(17) -0.06120(14) 0.0286(6) Uani 1 1 d .
H14A H 0.5015 0.2389 -0.0654 0.034 Uiso 1 1 calc R
H14B H 0.4025 0.2929 -0.0973 0.034 Uiso 1 1 calc R
C15 C 0.4327(2) 0.27599(17) 0.06395(14) 0.0300(6) Uani 1 1 d .
H15A H 0.3838 0.2698 0.1056 0.036 Uiso 1 1 calc R
H15B H 0.4896 0.2245 0.0601 0.036 Uiso 1 1 calc R
V21 V -0.11122(4) 0.62586(3) 0.52547(2) 0.02445(11) Uani 1 1 d .
V22 V 0.08683(4) 0.55229(3) 0.40524(2) 0.02406(11) Uani 1 1 d .
V23 V 0.12585(4) 0.51528(3) 0.56200(2) 0.02466(11) Uani 1 1 d .
O21 O 0.0000 0.5000 0.5000 0.0218(5) Uani 1 2 d S
O22 O -0.00850(14) 0.65912(11) 0.44253(9) 0.0242(4) Uani 1 1 d .
O23 O 0.01589(14) 0.63030(11) 0.56966(9) 0.0243(4) Uani 1 1 d .
O24 O -0.16524(15) 0.56099(12) 0.59366(9) 0.0274(4) Uani 1 1 d .
O25 O -0.18767(15) 0.58919(12) 0.46586(10) 0.0282(4) Uani 1 1 d .
O26 O -0.17819(15) 0.72185(12) 0.53951(10) 0.0321(5) Uani 1 1 d .
O27 O 0.17991(14) 0.57035(11) 0.47453(9) 0.0238(4) Uani 1 1 d .
O28 O 0.15426(16) 0.59808(12) 0.34270(9) 0.0315(4) Uani 1 1 d .
O29 O -0.02245(16) 0.52638(12) 0.37213(9) 0.0277(4) Uani 1 1 d .
O30 O 0.21052(16) 0.53898(12) 0.60410(10) 0.0323(4) Uani 1 1 d .
Fe21 Fe 0.33613(4) 0.96691(3) 0.42896(2) 0.03615(11) Uani 1 1 d .
O31 O 0.26631(17) 0.77746(13) 0.56553(11) 0.0379(5) Uani 1 1 d .
N21 N 0.15345(19) 0.80808(15) 0.48709(12) 0.0302(5) Uani 1 1 d .
H21N H 0.1318 0.8455 0.4512 0.033(8) Uiso 1 1 d R
C21 C 0.2495(3) 0.91639(18) 0.51190(15) 0.0337(7) Uani 1 1 d .
C22 C 0.1859(3) 0.99408(19) 0.48637(17) 0.0396(7) Uani 1 1 d .
H22 H 0.1192 0.9992 0.4716 0.048 Uiso 1 1 calc R
C23 C 0.2433(3) 1.0616(2) 0.48786(18) 0.0473(9) Uani 1 1 d .
H23 H 0.2202 1.1192 0.4746 0.057 Uiso 1 1 calc R
C24 C 0.3413(3) 1.0266(2) 0.51286(17) 0.0457(8) Uani 1 1 d .
H24 H 0.3942 1.0571 0.5184 0.055 Uiso 1 1 calc R
C25 C 0.3456(3) 0.9376(2) 0.52808(16) 0.0388(7) Uani 1 1 d .
H25 H 0.4014 0.8995 0.5456 0.047 Uiso 1 1 calc R
C26 C 0.3737(3) 0.8785(2) 0.35838(18) 0.0541(10) Uani 1 1 d .
H26 H 0.3550 0.8243 0.3636 0.065 Uiso 1 1 calc R
C27 C 0.3102(3) 0.9553(3) 0.33500(19) 0.0627(11) Uani 1 1 d .
H27 H 0.2421 0.9611 0.3218 0.075 Uiso 1 1 calc R
C28 C 0.3684(4) 1.0216(3) 0.3353(2) 0.0613(11) Uani 1 1 d .
H28 H 0.3455 1.0792 0.3221 0.074 Uiso 1 1 calc R
C29 C 0.4659(3) 0.9868(3) 0.35854(19) 0.0535(9) Uani 1 1 d .
H29 H 0.5192 1.0171 0.3639 0.064 Uiso 1 1 calc R
C30 C 0.4704(3) 0.8983(2) 0.37251(18) 0.0509(9) Uani 1 1 d .
H30 H 0.5274 0.8594 0.3884 0.061 Uiso 1 1 calc R
C31 C 0.2242(2) 0.82756(18) 0.52333(15) 0.0315(6) Uani 1 1 d .
C32 C 0.1165(2) 0.72501(17) 0.49235(14) 0.0266(6) Uani 1 1 d .
C33 C 0.0356(2) 0.73465(16) 0.44304(14) 0.0275(6) Uani 1 1 d .
H33A H -0.0239 0.7830 0.4547 0.033 Uiso 1 1 calc R
H33B H 0.0725 0.7475 0.3986 0.033 Uiso 1 1 calc R
C34 C 0.0584(2) 0.70824(17) 0.56348(14) 0.0279(6) Uani 1 1 d .
H34A H 0.1097 0.7040 0.5945 0.033 Uiso 1 1 calc R
H34B H -0.0011 0.7565 0.5751 0.033 Uiso 1 1 calc R
C35 C 0.2142(2) 0.65094(17) 0.47297(14) 0.0269(6) Uani 1 1 d .
H35A H 0.2510 0.6638 0.4285 0.032 Uiso 1 1 calc R
H35B H 0.2661 0.6466 0.5036 0.032 Uiso 1 1 calc R
N40 N 0.0008(2) 0.37258(16) 0.82440(12) 0.0332(6) Uani 1 1 d .
C41 C 0.0145(3) 0.3703(2) 0.89757(14) 0.0389(7) Uani 1 1 d .
H41A H 0.0240 0.3107 0.9150 0.047 Uiso 1 1 calc R
H41B H 0.0812 0.3904 0.8997 0.047 Uiso 1 1 calc R
C42 C -0.0789(3) 0.4234(2) 0.94241(15) 0.0369(7) Uani 1 1 d .
H42A H -0.1473 0.4073 0.9383 0.044 Uiso 1 1 calc R
H42B H -0.0840 0.4841 0.9289 0.044 Uiso 1 1 calc R
C43 C -0.0598(3) 0.4081(2) 1.01494(16) 0.0420(8) Uani 1 1 d .
H43A H 0.0110 0.4209 1.0178 0.050 Uiso 1 1 calc R
H43B H -0.1151 0.4480 1.0421 0.050 Uiso 1 1 calc R
C44 C -0.0630(3) 0.3176(2) 1.04333(18) 0.0541(9) Uani 1 1 d .
H44A H -0.1282 0.3012 1.0349 0.081 Uiso 1 1 calc R
H44B H -0.0630 0.3152 1.0905 0.081 Uiso 1 1 calc R
H44C H 0.0001 0.2787 1.0226 0.081 Uiso 1 1 calc R
C45 C -0.1051(2) 0.34567(19) 0.81720(15) 0.0340(7) Uani 1 1 d .
H45A H -0.1658 0.3894 0.8359 0.041 Uiso 1 1 calc R
H45B H -0.1081 0.3456 0.7700 0.041 Uiso 1 1 calc R
C46 C -0.1231(3) 0.2587(2) 0.84924(16) 0.0455(8) Uani 1 1 d .
H46A H -0.1314 0.2599 0.8974 0.055 Uiso 1 1 calc R
H46B H -0.0601 0.2144 0.8345 0.055 Uiso 1 1 calc R
C47 C -0.2252(3) 0.2379(2) 0.82988(17) 0.0497(9) Uani 1 1 d .
H47A H -0.2853 0.2865 0.8394 0.060 Uiso 1 1 calc R
H47B H -0.2442 0.1885 0.8575 0.060 Uiso 1 1 calc R
C48 C -0.2137(4) 0.2183(2) 0.75705(18) 0.0603(11) Uani 1 1 d .
H48A H -0.2098 0.2702 0.7295 0.091 Uiso 1 1 calc R
H48B H -0.2758 0.1960 0.7504 0.091 Uiso 1 1 calc R
H48C H -0.1481 0.1762 0.7453 0.091 Uiso 1 1 calc R
C49 C 0.1004(3) 0.3111(2) 0.79173(16) 0.0441(8) Uani 1 1 d .
H49A H 0.1652 0.3309 0.7983 0.053 Uiso 1 1 calc R
H49B H 0.1020 0.2548 0.8149 0.053 Uiso 1 1 calc R
C50 C 0.1081(3) 0.3001(2) 0.71834(16) 0.0466(9) Uani 1 1 d .
H50A H 0.1193 0.3533 0.6933 0.056 Uiso 1 1 calc R
H50B H 0.0405 0.2869 0.7097 0.056 Uiso 1 1 calc R
C51 C 0.2036(3) 0.2270(2) 0.69631(19) 0.0547(10) Uani 1 1 d .
H51A H 0.2687 0.2374 0.7107 0.066 Uiso 1 1 calc R
H51B H 0.1877 0.1733 0.7186 0.066 Uiso 1 1 calc R
C52 C 0.2265(3) 0.2169(3) 0.6250(2) 0.0614(10) Uani 1 1 d .
H52A H 0.1621 0.2078 0.6099 0.092 Uiso 1 1 calc R
H52B H 0.2849 0.1682 0.6152 0.092 Uiso 1 1 calc R
H52C H 0.2478 0.2681 0.6025 0.092 Uiso 1 1 calc R
C53 C -0.0064(2) 0.46303(19) 0.79192(15) 0.0323(6) Uani 1 1 d .
H53A H -0.0215 0.4616 0.7470 0.039 Uiso 1 1 calc R
H53B H -0.0687 0.5003 0.8163 0.039 Uiso 1 1 calc R
C54 C 0.0924(3) 0.5036(2) 0.78775(17) 0.0415(8) Uani 1 1 d .
H54A H 0.1526 0.4734 0.7570 0.050 Uiso 1 1 calc R
H54B H 0.1148 0.4992 0.8313 0.050 Uiso 1 1 calc R
C55 C 0.0648(3) 0.5981(2) 0.76393(18) 0.0439(8) Uani 1 1 d .
H55A H 0.0381 0.6019 0.7217 0.053 Uiso 1 1 calc R
H55B H 0.0064 0.6281 0.7960 0.053 Uiso 1 1 calc R
C56 C 0.1613(3) 0.6423(3) 0.7551(2) 0.0617(11) Uani 1 1 d .
H56A H 0.1915 0.6352 0.7958 0.093 Uiso 1 1 calc R
H56B H 0.1379 0.7027 0.7442 0.093 Uiso 1 1 calc R
H56C H 0.2161 0.6172 0.7198 0.093 Uiso 1 1 calc R
N60 N 0.46216(19) 0.38684(16) 0.31811(12) 0.0318(5) Uani 1 1 d .
C61 C 0.4302(2) 0.3877(2) 0.39376(14) 0.0377(7) Uani 1 1 d .
H61A H 0.3696 0.4356 0.4043 0.045 Uiso 1 1 calc R
H61B H 0.4045 0.3349 0.4098 0.045 Uiso 1 1 calc R
C62 C 0.5213(3) 0.3956(2) 0.43128(16) 0.0416(8) Uani 1 1 d .
H62A H 0.5444 0.4502 0.4186 0.050 Uiso 1 1 calc R
H62B H 0.5839 0.3494 0.4204 0.050 Uiso 1 1 calc R
C63 C 0.4781(3) 0.3903(2) 0.50668(16) 0.0444(8) Uani 1 1 d .
H63A H 0.5284 0.4093 0.5304 0.053 Uiso 1 1 calc R
H63B H 0.4079 0.4294 0.5156 0.053 Uiso 1 1 calc R
C64 C 0.4648(4) 0.3013(3) 0.53281(18) 0.0631(11) Uani 1 1 d .
H64A H 0.4070 0.2855 0.5146 0.095 Uiso 1 1 calc R
H64B H 0.4469 0.3000 0.5806 0.095 Uiso 1 1 calc R
H64C H 0.5319 0.2612 0.5201 0.095 Uiso 1 1 calc R
C65 C 0.3598(2) 0.3867(2) 0.28815(15) 0.0340(7) Uani 1 1 d .
H65A H 0.3020 0.4327 0.3067 0.041 Uiso 1 1 calc R
H65B H 0.3753 0.3996 0.2405 0.041 Uiso 1 1 calc R
C66 C 0.3183(2) 0.3026(2) 0.29998(15) 0.0366(7) Uani 1 1 d .
H66A H 0.3132 0.2842 0.3469 0.044 Uiso 1 1 calc R
H66B H 0.3694 0.2582 0.2746 0.044 Uiso 1 1 calc R
C67 C 0.2060(3) 0.3146(2) 0.27873(16) 0.0393(7) Uani 1 1 d .
H67A H 0.1548 0.3580 0.3050 0.047 Uiso 1 1 calc R
H67B H 0.2111 0.3352 0.2323 0.047 Uiso 1 1 calc R
C68 C 0.1630(3) 0.2311(2) 0.28764(18) 0.0496(9) Uani 1 1 d .
H68A H 0.2107 0.1893 0.2592 0.074 Uiso 1 1 calc R
H68B H 0.0908 0.2418 0.2761 0.074 Uiso 1 1 calc R
H68C H 0.1602 0.2095 0.3333 0.074 Uiso 1 1 calc R
C69 C 0.5486(2) 0.3083(2) 0.30024(15) 0.0368(7) Uani 1 1 d .
H69A H 0.5220 0.2578 0.3214 0.044 Uiso 1 1 calc R
H69B H 0.6130 0.3119 0.3188 0.044 Uiso 1 1 calc R
C70 C 0.5826(3) 0.2949(2) 0.22621(16) 0.0386(7) Uani 1 1 d .
H70A H 0.6190 0.3407 0.2050 0.046 Uiso 1 1 calc R
H70B H 0.5184 0.2965 0.2057 0.046 Uiso 1 1 calc R
C71 C 0.6601(3) 0.2075(2) 0.21663(17) 0.0459(8) Uani 1 1 d .
H71A H 0.7192 0.2037 0.2420 0.055 Uiso 1 1 calc R
H71B H 0.6206 0.1618 0.2339 0.055 Uiso 1 1 calc R
C72 C 0.7073(3) 0.1944(2) 0.14450(19) 0.0553(10) Uani 1 1 d .
H72A H 0.6489 0.2008 0.1189 0.083 Uiso 1 1 calc R
H72B H 0.7514 0.1375 0.1402 0.083 Uiso 1 1 calc R
H72C H 0.7517 0.2364 0.1283 0.083 Uiso 1 1 calc R
C73 C 0.5069(3) 0.4673(2) 0.29011(15) 0.0371(7) Uani 1 1 d .
H73A H 0.5770 0.4636 0.3045 0.044 Uiso 1 1 calc R
H73B H 0.5203 0.4667 0.2418 0.044 Uiso 1 1 calc R
C74 C 0.4353(3) 0.5529(2) 0.30951(18) 0.0455(8) Uani 1 1 d .
H74A H 0.4326 0.5594 0.3567 0.055 Uiso 1 1 calc R
H74B H 0.3614 0.5542 0.3019 0.055 Uiso 1 1 calc R
C75 C 0.4801(4) 0.6293(3) 0.2682(3) 0.0763(13) Uani 1 1 d .
H75A H 0.4728 0.6259 0.2220 0.092 Uiso 1 1 calc R
H75B H 0.4336 0.6828 0.2837 0.092 Uiso 1 1 calc R
C76 C 0.5922(5) 0.6343(4) 0.2704(3) 0.0978(18) Uani 1 1 d .
H76A H 0.6030 0.6320 0.3161 0.147 Uiso 1 1 calc R
H76B H 0.6074 0.6876 0.2484 0.147 Uiso 1 1 calc R
H76C H 0.6405 0.5867 0.2483 0.147 Uiso 1 1 calc R
O80 O 0.4470(3) 1.07123(19) 0.10947(18) 0.0803(10) Uani 1 1 d .
N80 N 0.5465(3) 0.9608(2) 0.16241(17) 0.0637(9) Uani 1 1 d .
C81 C 0.5276(4) 1.0390(3) 0.1321(2) 0.0785(14) Uani 1 1 d .
H81 H 0.5821 1.0713 0.1282 0.094 Uiso 1 1 calc R
C82 C 0.6464(5) 0.9322(5) 0.1890(3) 0.122(3) Uani 1 1 d .
H82A H 0.6910 0.9752 0.1784 0.183 Uiso 1 1 calc R
H82B H 0.6852 0.8791 0.1699 0.183 Uiso 1 1 calc R
H82C H 0.6301 0.9230 0.2366 0.183 Uiso 1 1 calc R
C83 C 0.4693(5) 0.9076(3) 0.1698(3) 0.101(2) Uani 1 1 d .
H83A H 0.4286 0.9105 0.2142 0.152 Uiso 1 1 calc R
H83B H 0.5062 0.8492 0.1622 0.152 Uiso 1 1 calc R
H83C H 0.4202 0.9267 0.1381 0.152 Uiso 1 1 calc R
O90 O 1.0481(2) -0.06609(18) 0.38457(15) 0.0654(8) Uani 1 1 d .
N90 N 0.9211(3) 0.0232(2) 0.33408(17) 0.0588(8) Uani 1 1 d .
C91 C 0.9629(4) -0.0498(3) 0.3646(2) 0.0692(12) Uani 1 1 d .
H91 H 0.9216 -0.0929 0.3710 0.083 Uiso 1 1 calc R
C92 C 0.8161(4) 0.0342(4) 0.3117(3) 0.0930(17) Uani 1 1 d .
H92A H 0.7873 -0.0176 0.3227 0.139 Uiso 1 1 calc R
H92B H 0.8253 0.0460 0.2643 0.139 Uiso 1 1 calc R
H92C H 0.7663 0.0816 0.3333 0.139 Uiso 1 1 calc R
C93 C 0.9714(5) 0.0928(3) 0.3235(2) 0.0809(15) Uani 1 1 d .
H93A H 1.0337 0.0819 0.3462 0.121 Uiso 1 1 calc R
H93B H 0.9208 0.1431 0.3402 0.121 Uiso 1 1 calc R
H93C H 0.9950 0.1024 0.2766 0.121 Uiso 1 1 calc R

loop_
_atom_site_aniso_label
_atom_site_aniso_U_11
_atom_site_aniso_U_22
_atom_site_aniso_U_33
_atom_site_aniso_U_23
_atom_site_aniso_U_13
_atom_site_aniso_U_12
V1 0.0288(2) 0.0232(2) 0.0243(2) 0.00105(18) -0.00916(19) -0.00379(19)
V2 0.0283(2) 0.0258(2) 0.0230(2) -0.00085(18) -0.00243(19) -0.00533(19)
V3 0.0245(2) 0.0201(2) 0.0318(3) -0.00152(18) -0.00687(19) -0.00020(18)
O1 0.0245(13) 0.0210(12) 0.0220(13) -0.0002(10) -0.0044(10) -0.0031(10)
O2 0.0255(9) 0.0215(9) 0.0281(10) -0.0011(7) -0.0066(8) -0.0048(7)
O3 0.0279(10) 0.0215(9) 0.0283(10) -0.0032(8) -0.0054(8) -0.0036(8)
O4 0.0358(11) 0.0271(10) 0.0221(10) 0.0002(8) -0.0062(8) -0.0064(8)
O5 0.0280(10) 0.0231(9) 0.0334(11) 0.0010(8) -0.0111(8) -0.0025(8)
O6 0.0347(11) 0.0323(11) 0.0325(11) 0.0003(8) -0.0150(9) -0.0067(9)
O7 0.0298(10) 0.0222(9) 0.0280(10) 0.0025(8) -0.0088(8) -0.0074(8)
O8 0.0381(12) 0.0410(12) 0.0276(11) 0.0007(9) -0.0013(9) -0.0132(9)
O9 0.0264(10) 0.0282(10) 0.0307(10) -0.0054(8) -0.0021(8) -0.0028(8)
O10 0.0322(11) 0.0234(10) 0.0429(12) -0.0032(9) -0.0091(9) 0.0013(8)
Fe1 0.0511(3) 0.0261(2) 0.0376(3) -0.00430(18) -0.0045(2) -0.0085(2)
O11 0.0443(13) 0.0314(11) 0.0473(13) 0.0051(10) -0.0211(11) -0.0099(9)
N1 0.0380(14) 0.0235(12) 0.0408(15) 0.0040(11) -0.0166(12) -0.0101(10)
C1 0.0412(17) 0.0278(15) 0.0337(16) -0.0037(12) -0.0080(13) -0.0089(13)
C2 0.0463(19) 0.0375(17) 0.0374(17) -0.0049(14) -0.0102(14) -0.0133(14)
C3 0.057(2) 0.0396(18) 0.046(2) -0.0115(15) -0.0039(17) -0.0221(16)
C4 0.066(2) 0.0247(15) 0.047(2) -0.0084(14) 0.0016(17) -0.0073(15)
C5 0.0438(18) 0.0287(16) 0.0453(19) -0.0051(14) -0.0075(15) -0.0022(14)
C6 0.055(2) 0.0329(17) 0.0419(19) -0.0104(14) -0.0037(16) -0.0052(15)
C7 0.049(2) 0.049(2) 0.043(2) -0.0075(16) 0.0046(16) -0.0115(16)
C8 0.089(3) 0.049(2) 0.051(2) -0.0078(18) 0.017(2) -0.030(2)
C9 0.127(4) 0.039(2) 0.039(2) 0.0003(17) 0.004(2) 0.007(2)
C10 0.069(3) 0.057(2) 0.043(2) -0.0161(18) -0.0180(19) 0.008(2)
C11 0.0307(15) 0.0270(14) 0.0379(17) -0.0040(13) -0.0066(13) -0.0051(12)
C12 0.0323(15) 0.0209(13) 0.0356(16) 0.0011(11) -0.0098(12) -0.0069(11)
C13 0.0287(14) 0.0257(14) 0.0340(16) 0.0007(12) -0.0082(12) -0.0091(11)
C14 0.0322(15) 0.0227(13) 0.0331(15) -0.0042(11) -0.0104(12) -0.0046(11)
C15 0.0354(16) 0.0218(13) 0.0345(16) 0.0052(11) -0.0111(13) -0.0077(12)
V21 0.0210(2) 0.0210(2) 0.0293(3) -0.00195(18) -0.00115(18) -0.00134(18)
V22 0.0264(2) 0.0244(2) 0.0204(2) -0.00023(18) -0.00084(18) -0.00550(18)
V23 0.0252(2) 0.0240(2) 0.0254(2) 0.00191(18) -0.00772(19) -0.00446(18)
O21 0.0215(13) 0.0214(12) 0.0217(13) -0.0010(10) -0.0035(10) -0.0019(10)
O22 0.0247(9) 0.0212(9) 0.0269(10) 0.0011(7) -0.0054(8) -0.0050(7)
O23 0.0264(10) 0.0232(9) 0.0236(9) -0.0028(7) -0.0028(8) -0.0058(8)
O24 0.0246(10) 0.0271(10) 0.0279(10) -0.0048(8) 0.0029(8) -0.0036(8)
O25 0.0242(10) 0.0248(9) 0.0353(11) 0.0023(8) -0.0094(8) -0.0020(8)
O26 0.0282(10) 0.0243(10) 0.0395(12) -0.0036(8) -0.0013(9) 0.0018(8)
O27 0.0223(9) 0.0216(9) 0.0268(10) -0.0007(7) -0.0029(7) -0.0042(7)
O28 0.0345(11) 0.0335(11) 0.0260(10) 0.0021(8) -0.0001(8) -0.0106(9)
O29 0.0342(11) 0.0288(10) 0.0212(9) 0.0029(8) -0.0059(8) -0.0093(8)
O30 0.0327(11) 0.0329(11) 0.0339(11) 0.0006(9) -0.0123(9) -0.0077(9)
Fe21 0.0381(2) 0.0298(2) 0.0417(3) -0.00267(19) -0.0062(2) -0.00915(19)
O31 0.0383(12) 0.0349(11) 0.0434(13) 0.0005(10) -0.0125(10) -0.0100(9)
N21 0.0309(13) 0.0248(12) 0.0363(14) 0.0011(10) -0.0069(11) -0.0086(10)
C21 0.0384(17) 0.0280(15) 0.0360(17) -0.0068(12) -0.0017(13) -0.0104(13)
C22 0.0358(17) 0.0315(16) 0.050(2) -0.0082(14) -0.0013(14) -0.0048(13)
C23 0.056(2) 0.0252(16) 0.059(2) -0.0118(15) -0.0001(17) -0.0076(15)
C24 0.053(2) 0.0388(18) 0.051(2) -0.0126(15) -0.0060(17) -0.0195(16)
C25 0.0431(18) 0.0366(17) 0.0410(18) -0.0068(14) -0.0086(14) -0.0140(14)
C26 0.070(3) 0.052(2) 0.043(2) -0.0161(17) 0.0055(18) -0.023(2)
C27 0.049(2) 0.099(3) 0.042(2) -0.009(2) -0.0123(17) -0.013(2)
C28 0.072(3) 0.049(2) 0.054(2) 0.0125(18) -0.002(2) -0.004(2)
C29 0.053(2) 0.059(2) 0.051(2) -0.0014(18) -0.0002(18) -0.0258(19)
C30 0.046(2) 0.055(2) 0.042(2) 0.0003(16) 0.0030(16) 0.0005(17)
C31 0.0286(15) 0.0279(15) 0.0371(17) -0.0042(13) -0.0020(13) -0.0048(12)
C32 0.0270(14) 0.0206(13) 0.0322(15) -0.0008(11) -0.0047(12) -0.0050(11)
C33 0.0296(14) 0.0201(13) 0.0322(15) 0.0044(11) -0.0069(12) -0.0040(11)
C34 0.0294(14) 0.0237(13) 0.0312(15) -0.0053(11) -0.0042(12) -0.0054(11)
C35 0.0257(14) 0.0256(14) 0.0286(15) 0.0000(11) -0.0017(11) -0.0062(11)
N40 0.0321(13) 0.0376(14) 0.0256(13) 0.0013(10) -0.0068(10) 0.0035(11)
C41 0.0345(17) 0.0507(19) 0.0284(16) 0.0039(14) -0.0099(13) 0.0005(14)
C42 0.0356(16) 0.0423(17) 0.0324(16) -0.0033(13) -0.0121(13) -0.0004(14)
C43 0.0387(18) 0.053(2) 0.0347(17) -0.0040(15) -0.0101(14) -0.0051(15)
C44 0.053(2) 0.063(2) 0.041(2) 0.0082(17) -0.0094(17) -0.0006(18)
C45 0.0344(16) 0.0341(16) 0.0313(16) -0.0015(12) -0.0047(13) -0.0021(13)
C46 0.061(2) 0.0367(17) 0.0332(17) 0.0031(14) -0.0052(16) -0.0022(16)
C47 0.072(3) 0.0372(18) 0.0401(19) -0.0028(15) -0.0001(17) -0.0184(17)
C48 0.092(3) 0.050(2) 0.045(2) 0.0008(17) -0.009(2) -0.031(2)
C49 0.0382(18) 0.0461(19) 0.0367(18) 0.0041(14) -0.0030(14) 0.0125(15)
C50 0.0458(19) 0.0466(19) 0.0361(18) 0.0004(15) -0.0034(15) 0.0129(16)
C51 0.048(2) 0.051(2) 0.058(2) -0.0154(18) -0.0069(18) 0.0100(17)
C52 0.052(2) 0.062(2) 0.065(3) -0.006(2) -0.0056(19) -0.0001(19)
C53 0.0283(15) 0.0372(16) 0.0289(15) 0.0012(12) -0.0079(12) 0.0010(12)
C54 0.0302(16) 0.052(2) 0.0427(19) -0.0008(15) -0.0100(14) -0.0060(14)
C55 0.0369(18) 0.050(2) 0.048(2) -0.0053(16) -0.0097(15) -0.0114(15)
C56 0.054(2) 0.070(3) 0.069(3) -0.008(2) -0.011(2) -0.027(2)
N60 0.0251(12) 0.0434(14) 0.0264(13) -0.0036(11) -0.0035(10) -0.0051(11)
C61 0.0314(16) 0.054(2) 0.0278(16) -0.0017(14) -0.0056(12) -0.0073(14)
C62 0.0372(17) 0.0504(19) 0.0389(18) -0.0048(15) -0.0133(14) -0.0052(15)
C63 0.0408(18) 0.059(2) 0.0345(17) -0.0091(15) -0.0162(14) -0.0004(16)
C64 0.078(3) 0.069(3) 0.0334(19) 0.0046(18) -0.0039(19) 0.000(2)
C65 0.0268(15) 0.0467(18) 0.0289(15) -0.0019(13) -0.0072(12) -0.0060(13)
C66 0.0326(16) 0.0452(18) 0.0322(16) -0.0015(13) -0.0053(13) -0.0076(14)
C67 0.0359(17) 0.0505(19) 0.0360(17) -0.0021(14) -0.0097(14) -0.0156(15)
C68 0.049(2) 0.052(2) 0.051(2) -0.0022(17) -0.0107(17) -0.0147(17)
C69 0.0310(16) 0.0406(17) 0.0373(17) -0.0033(14) -0.0074(13) -0.0011(13)
C70 0.0325(16) 0.0443(18) 0.0381(18) -0.0046(14) -0.0041(13) -0.0057(14)
C71 0.0426(19) 0.0433(19) 0.051(2) -0.0071(16) -0.0087(16) -0.0029(15)
C72 0.046(2) 0.056(2) 0.058(2) -0.0075(18) 0.0016(18) -0.0024(17)
C73 0.0337(16) 0.0456(18) 0.0323(16) -0.0020(14) -0.0039(13) -0.0099(14)
C74 0.0418(19) 0.047(2) 0.047(2) -0.0046(16) -0.0087(15) -0.0063(15)
C75 0.071(3) 0.051(2) 0.105(4) -0.022(2) -0.002(3) -0.009(2)
C76 0.100(4) 0.094(4) 0.102(4) -0.033(3) 0.016(3) -0.040(3)
O80 0.087(2) 0.0546(17) 0.109(3) 0.0221(17) -0.051(2) -0.0173(16)
N80 0.071(2) 0.064(2) 0.050(2) 0.0067(16) -0.0123(17) -0.0002(18)
C81 0.091(4) 0.070(3) 0.083(3) 0.013(3) -0.039(3) -0.022(3)
C82 0.105(5) 0.169(6) 0.068(3) -0.012(4) -0.032(3) 0.043(4)
C83 0.162(6) 0.055(3) 0.078(4) -0.003(2) 0.009(4) -0.029(3)
O90 0.0557(17) 0.0575(17) 0.088(2) 0.0089(15) -0.0271(16) -0.0146(13)
N90 0.065(2) 0.0504(19) 0.060(2) 0.0051(16) -0.0116(17) -0.0107(16)
C91 0.070(3) 0.064(3) 0.076(3) 0.009(2) -0.026(2) -0.012(2)
C92 0.080(3) 0.111(4) 0.091(4) 0.020(3) -0.038(3) -0.016(3)
C93 0.118(4) 0.046(2) 0.071(3) -0.002(2) 0.001(3) -0.012(3)

loop_
_atom_type_symbol
_atom_type_description
_atom_type_scat_dispersion_real
_atom_type_scat_dispersion_imag
_atom_type_scat_source
C C 0.0033 0.0016 'International Tables Vol C Tables 4.2.6.8 and 6.1.1.4'
H H 0.0000 0.0000 'International Tables Vol C Tables 4.2.6.8 and 6.1.1.4'
V V 0.3005 0.5294 'International Tables Vol C Tables 4.2.6.8 and 6.1.1.4'
O O 0.0106 0.0060 'International Tables Vol C Tables 4.2.6.8 and 6.1.1.4'
N N 0.0061 0.0033 'International Tables Vol C Tables 4.2.6.8 and 6.1.1.4'
Fe Fe 0.3463 0.8444 'International Tables Vol C Tables 4.2.6.8 and 6.1.1.4'

loop_
_geom_angle_atom_site_label_1
_geom_angle_atom_site_label_2
_geom_angle_atom_site_label_3
_geom_angle
_geom_angle_site_symmetry_1
_geom_angle_site_symmetry_3
O6 V1 O4 105.08(10) . .
O6 V1 O5 102.58(9) . .
O4 V1 O5 93.59(9) . .
O6 V1 O3 98.44(9) . .
O4 V1 O3 91.46(8) . .
O5 V1 O3 156.27(8) . .
O6 V1 O2 95.88(9) . .
O4 V1 O2 158.75(8) . .
O5 V1 O2 85.10(8) . .
O3 V1 O2 81.88(7) . .
O6 V1 O1 171.89(8) . .
O4 V1 O1 82.37(6) . .
O5 V1 O1 79.81(6) . .
O3 V1 O1 77.90(5) . .
O2 V1 O1 76.51(5) . .
O6 V1 V2 140.01(8) . 2_665
O4 V1 V2 35.38(6) . 2_665
O5 V1 V2 89.27(6) . 2_665
O3 V1 V2 81.54(6) . 2_665
O2 V1 V2 123.37(5) . 2_665
O1 V1 V2 47.125(12) . 2_665
O6 V1 V3 134.95(7) . 2_665
O4 V1 V3 86.22(6) . 2_665
O5 V1 V3 32.45(6) . 2_665
O3 V1 V3 125.19(6) . 2_665
O2 V1 V3 81.33(5) . 2_665
O1 V1 V3 47.481(12) . 2_665
V2 V1 V3 65.847(15) 2_665 2_665
O8 V2 O9 103.60(10) . .
O8 V2 O4 103.69(9) . 2_665
O9 V2 O4 93.80(9) . 2_665
O8 V2 O2 96.06(9) . .
O9 V2 O2 92.81(8) . .
O4 V2 O2 157.03(8) 2_665 .
O8 V2 O7 96.39(9) . .
O9 V2 O7 159.81(8) . .
O4 V2 O7 84.06(8) 2_665 .
O2 V2 O7 82.18(7) . .
O8 V2 O1 171.87(8) . .
O9 V2 O1 82.87(6) . .
O4 V2 O1 80.51(6) 2_665 .
O2 V2 O1 78.52(5) . .
O7 V2 O1 76.98(5) . .
O8 V2 V3 138.22(8) . 2_665
O9 V2 V3 35.34(6) . 2_665
O4 V2 V3 90.09(6) 2_665 2_665
O2 V2 V3 82.71(5) . 2_665
O7 V2 V3 124.48(5) . 2_665
O1 V2 V3 47.684(12) . 2_665
O8 V2 V1 136.56(8) . 2_665
O9 V2 V1 86.51(6) . 2_665
O4 V2 V1 32.92(6) 2_665 2_665
O2 V2 V1 125.96(6) . 2_665
O7 V2 V1 80.82(5) . 2_665
O1 V2 V1 47.724(12) . 2_665
V3 V2 V1 66.430(15) 2_665 2_665
O10 V3 O5 104.97(9) . 2_665
O10 V3 O9 102.32(9) . 2_665
O5 V3 O9 94.05(9) 2_665 2_665
O10 V3 O7 98.17(9) . .
O5 V3 O7 91.61(8) 2_665 .
O9 V3 O7 156.51(8) 2_665 .
O10 V3 O3 95.89(9) . .
O5 V3 O3 158.99(8) 2_665 .
O9 V3 O3 83.73(8) 2_665 .
O7 V3 O3 82.86(7) . .
O10 V3 O1 171.88(8) . .
O5 V3 O1 82.58(6) 2_665 .
O9 V3 O1 79.78(6) 2_665 .
O7 V3 O1 78.38(5) . .
O3 V3 O1 76.46(5) . .
O10 V3 V2 134.96(8) . 2_665
O5 V3 V2 86.38(6) 2_665 2_665
O9 V3 V2 32.70(6) 2_665 2_665
O7 V3 V2 125.41(5) . 2_665
O3 V3 V2 80.51(5) . 2_665
O1 V3 V2 47.225(12) . 2_665
O10 V3 V1 139.65(8) . 2_665
O5 V3 V1 35.09(6) 2_665 2_665
O9 V3 V1 89.59(6) 2_665 2_665
O7 V3 V1 82.05(5) . 2_665
O3 V3 V1 123.90(5) . 2_665
O1 V3 V1 47.622(12) . 2_665
V2 V3 V1 65.959(15) 2_665 2_665
V2 O1 V2 180.000(18) . 2_665
V2 O1 V3 94.908(17) . .
V2 O1 V3 85.092(17) 2_665 .
V2 O1 V3 85.092(17) . 2_665
V2 O1 V3 94.908(17) 2_665 2_665
V3 O1 V3 180.00(2) . 2_665
V2 O1 V1 85.151(17) . 2_665
V2 O1 V1 94.849(17) 2_665 2_665
V3 O1 V1 84.897(17) . 2_665
V3 O1 V1 95.103(17) 2_665 2_665
V2 O1 V1 94.849(17) . .
V2 O1 V1 85.151(17) 2_665 .
V3 O1 V1 95.103(17) . .
V3 O1 V1 84.897(17) 2_665 .
V1 O1 V1 180.0 2_665 .
C13 O2 V2 120.18(16) . .
C13 O2 V1 118.46(16) . .
V2 O2 V1 109.39(8) . .
C14 O3 V1 119.81(16) . .
C14 O3 V3 117.37(15) . .
V1 O3 V3 110.05(8) . .
V1 O4 V2 111.70(10) . 2_665
V3 O5 V1 112.46(9) 2_665 .
C15 O7 V3 118.98(17) . .
C15 O7 V2 118.37(16) . .
V3 O7 V2 109.23(8) . .
V2 O9 V3 111.95(10) . 2_665
C1 Fe1 C5 41.15(12) . .
C1 Fe1 C9 154.95(19) . .
C5 Fe1 C9 120.34(18) . .
C1 Fe1 C10 119.28(16) . .
C5 Fe1 C10 106.73(16) . .
C9 Fe1 C10 40.67(18) . .
C1 Fe1 C6 106.87(13) . .
C5 Fe1 C6 124.62(14) . .
C9 Fe1 C6 67.64(15) . .
C10 Fe1 C6 40.15(14) . .
C1 Fe1 C8 162.80(17) . .
C5 Fe1 C8 155.34(16) . .
C9 Fe1 C8 40.00(19) . .
C10 Fe1 C8 68.04(18) . .
C6 Fe1 C8 67.87(15) . .
C1 Fe1 C3 68.31(13) . .
C5 Fe1 C3 68.04(14) . .
C9 Fe1 C3 126.58(16) . .
C10 Fe1 C3 162.86(15) . .
C6 Fe1 C3 156.21(15) . .
C8 Fe1 C3 109.47(16) . .
C1 Fe1 C2 40.75(12) . .
C5 Fe1 C2 68.55(13) . .
C9 Fe1 C2 163.27(18) . .
C10 Fe1 C2 154.70(15) . .
C6 Fe1 C2 120.74(13) . .
C8 Fe1 C2 126.55(17) . .
C3 Fe1 C2 40.42(13) . .
C1 Fe1 C7 125.05(13) . .
C5 Fe1 C7 162.03(13) . .
C9 Fe1 C7 67.64(17) . .
C10 Fe1 C7 67.97(16) . .
C6 Fe1 C7 40.44(14) . .
C8 Fe1 C7 40.47(15) . .
C3 Fe1 C7 121.97(15) . .
C2 Fe1 C7 108.44(14) . .
C1 Fe1 C4 68.47(13) . .
C5 Fe1 C4 40.55(13) . .
C9 Fe1 C4 108.76(15) . .
C10 Fe1 C4 125.62(15) . .
C6 Fe1 C4 161.98(15) . .
C8 Fe1 C4 121.58(15) . .
C3 Fe1 C4 40.00(14) . .
C2 Fe1 C4 67.87(14) . .
C7 Fe1 C4 156.33(15) . .
C11 N1 C12 126.1(2) . .
C11 N1 H1N 121.5 . .
C12 N1 H1N 111.8 . .
C2 C1 C5 107.5(3) . .
C2 C1 C11 124.0(3) . .
C5 C1 C11 128.5(3) . .
C2 C1 Fe1 70.18(18) . .
C5 C1 Fe1 69.43(18) . .
C11 C1 Fe1 126.1(2) . .
C3 C2 C1 107.8(3) . .
C3 C2 Fe1 69.74(19) . .
C1 C2 Fe1 69.07(18) . .
C3 C2 H2 126.1 . .
C1 C2 H2 126.1 . .
Fe1 C2 H2 126.6 . .
C4 C3 C2 108.8(3) . .
C4 C3 Fe1 70.39(19) . .
C2 C3 Fe1 69.84(18) . .
C4 C3 H3 125.6 . .
C2 C3 H3 125.6 . .
Fe1 C3 H3 125.8 . .
C3 C4 C5 108.0(3) . .
C3 C4 Fe1 69.62(19) . .
C5 C4 Fe1 68.84(18) . .
C3 C4 H4 126.0 . .
C5 C4 H4 126.0 . .
Fe1 C4 H4 127.1 . .
C4 C5 C1 107.9(3) . .
C4 C5 Fe1 70.61(19) . .
C1 C5 Fe1 69.42(18) . .
C4 C5 H5 126.1 . .
C1 C5 H5 126.1 . .
Fe1 C5 H5 125.5 . .
C10 C6 C7 108.7(3) . .
C10 C6 Fe1 69.90(19) . .
C7 C6 Fe1 70.23(19) . .
C10 C6 H6 125.7 . .
C7 C6 H6 125.7 . .
Fe1 C6 H6 125.8 . .
C6 C7 C8 107.3(4) . .
C6 C7 Fe1 69.33(19) . .
C8 C7 Fe1 69.4(2) . .
C6 C7 H7 126.4 . .
C8 C7 H7 126.4 . .
Fe1 C7 H7 126.4 . .
C9 C8 C7 108.1(4) . .
C9 C8 Fe1 69.8(2) . .
C7 C8 Fe1 70.1(2) . .
C9 C8 H8 126.0 . .
C7 C8 H8 126.0 . .
Fe1 C8 H8 125.7 . .
C8 C9 C10 108.6(4) . .
C8 C9 Fe1 70.2(2) . .
C10 C9 Fe1 69.7(2) . .
C8 C9 H9 125.7 . .
C10 C9 H9 125.7 . .
Fe1 C9 H9 126.0 . .
C6 C10 C9 107.4(4) . .
C6 C10 Fe1 69.9(2) . .
C9 C10 Fe1 69.6(2) . .
C6 C10 H10 126.3 . .
C9 C10 H10 126.3 . .
Fe1 C10 H10 125.7 . .
O11 C11 N1 123.9(3) . .
O11 C11 C1 120.4(3) . .
N1 C11 C1 115.7(3) . .
N1 C12 C15 105.0(2) . .
N1 C12 C14 109.4(2) . .
C15 C12 C14 110.6(2) . .
N1 C12 C13 111.3(2) . .
C15 C12 C13 110.2(2) . .
C14 C12 C13 110.2(2) . .
O2 C13 C12 111.1(2) . .
O2 C13 H13A 109.4 . .
C12 C13 H13A 109.4 . .
O2 C13 H13B 109.4 . .
C12 C13 H13B 109.4 . .
H13A C13 H13B 108.0 . .
O3 C14 C12 111.7(2) . .
O3 C14 H14A 109.3 . .
C12 C14 H14A 109.3 . .
O3 C14 H14B 109.3 . .
C12 C14 H14B 109.3 . .
H14A C14 H14B 107.9 . .
O7 C15 C12 112.5(2) . .
O7 C15 H15A 109.1 . .
C12 C15 H15A 109.1 . .
O7 C15 H15B 109.1 . .
C12 C15 H15B 109.1 . .
H15A C15 H15B 107.8 . .
O26 V21 O24 104.21(9) . .
O26 V21 O25 102.79(9) . .
O24 V21 O25 93.31(9) . .
O26 V21 O23 97.74(9) . .
O24 V21 O23 91.01(8) . .
O25 V21 O23 157.26(8) . .
O26 V21 O22 96.42(9) . .
O24 V21 O22 158.98(8) . .
O25 V21 O22 85.95(8) . .
O23 V21 O22 82.12(7) . .
O26 V21 O21 172.70(8) . .
O24 V21 O21 81.98(6) . .
O25 V21 O21 80.45(6) . .
O23 V21 O21 78.07(5) . .
O22 V21 O21 77.18(5) . .
O26 V21 V22 138.52(7) . 2_566
O24 V21 V22 34.75(6) . 2_566
O25 V21 V22 89.12(6) . 2_566
O23 V21 V22 81.80(5) . 2_566
O22 V21 V22 124.26(5) . 2_566
O21 V21 V22 47.324(12) . 2_566
O26 V21 V23 135.44(8) . 2_566
O24 V21 V23 86.19(6) . 2_566
O25 V21 V23 32.71(5) . 2_566
O23 V21 V23 125.71(5) . 2_566
O22 V21 V23 81.88(5) . 2_566
O21 V21 V23 47.821(12) . 2_566
V22 V21 V23 65.991(15) 2_566 2_566
O28 V22 O29 103.93(9) . .
O28 V22 O24 102.83(9) . 2_566
O29 V22 O24 94.02(9) . 2_566
O28 V22 O22 97.40(9) . .
O29 V22 O22 91.57(8) . .
O24 V22 O22 157.01(8) 2_566 .
O28 V22 O27 96.13(9) . .
O29 V22 O27 159.58(8) . .
O24 V22 O27 85.11(8) 2_566 .
O22 V22 O27 81.96(7) . .
O28 V22 O21 172.65(8) . .
O29 V22 O21 82.32(6) . .
O24 V22 O21 80.31(6) 2_566 .
O22 V22 O21 78.38(5) . .
O27 V22 O21 77.41(5) . .
O28 V22 V21 135.74(7) . 2_566
O29 V22 V21 86.73(6) . 2_566
O24 V22 V21 32.96(6) 2_566 2_566
O22 V22 V21 125.55(5) . 2_566
O27 V22 V21 81.48(5) . 2_566
O21 V22 V21 47.438(12) . 2_566
O28 V22 V23 138.23(7) . 2_566
O29 V22 V23 34.72(6) . 2_566
O24 V22 V23 89.50(6) 2_566 2_566
O22 V22 V23 82.50(5) . 2_566
O27 V22 V23 124.89(5) . 2_566
O21 V22 V23 47.693(12) . 2_566
V21 V22 V23 66.181(15) 2_566 2_566
O30 V23 O25 104.54(9) . 2_566
O30 V23 O29 103.32(9) . 2_566
O25 V23 O29 93.47(9) 2_566 2_566
O30 V23 O27 98.05(9) . .
O25 V23 O27 91.34(8) 2_566 .
O29 V23 O27 156.12(8) 2_566 .
O30 V23 O23 97.10(9) . .
O25 V23 O23 158.12(8) 2_566 .
O29 V23 O23 84.53(8) 2_566 .
O27 V23 O23 82.37(7) . .
O30 V23 O21 172.77(7) . .
O25 V23 O21 81.88(6) 2_566 .
O29 V23 O21 79.31(6) 2_566 .
O27 V23 O21 78.24(5) . .
O23 V23 O21 76.33(5) . .
O30 V23 V21 138.97(7) . 2_566
O25 V23 V21 34.79(6) 2_566 2_566
O29 V23 V21 88.43(6) 2_566 2_566
O27 V23 V21 82.27(5) . 2_566
O23 V23 V21 123.34(5) . 2_566
O21 V23 V21 47.174(12) . 2_566
O30 V23 V22 135.71(8) . 2_566
O25 V23 V22 86.24(6) 2_566 2_566
O29 V23 V22 32.46(6) 2_566 2_566
O27 V23 V22 124.94(6) . 2_566
O23 V23 V22 80.40(5) . 2_566
O21 V23 V22 46.937(12) . 2_566
V21 V23 V22 65.446(15) 2_566 2_566
V22 O21 V22 180.00(2) . 2_566
V22 O21 V21 94.762(16) . .
V22 O21 V21 85.238(16) 2_566 .
V22 O21 V21 85.238(16) . 2_566
V22 O21 V21 94.762(16) 2_566 2_566
V21 O21 V21 180.00(2) . 2_566
V22 O21 V23 94.630(17) . .
V22 O21 V23 85.370(17) 2_566 .
V21 O21 V23 94.995(17) . .
V21 O21 V23 85.005(17) 2_566 .
V22 O21 V23 85.370(17) . 2_566
V22 O21 V23 94.630(17) 2_566 2_566
V21 O21 V23 85.005(17) . 2_566
V21 O21 V23 94.995(17) 2_566 2_566
V23 O21 V23 180.000(1) . 2_566
C33 O22 V22 119.96(16) . .
C33 O22 V21 118.27(16) . .
V22 O22 V21 109.02(8) . .
C34 O23 V21 119.47(16) . .
C34 O23 V23 117.88(15) . .
V21 O23 V23 110.13(8) . .
V21 O24 V22 112.29(9) . 2_566
V23 O25 V21 112.50(9) 2_566 .
C35 O27 V23 119.17(16) . .
C35 O27 V22 119.02(15) . .
V23 O27 V22 109.12(8) . .
V22 O29 V23 112.82(9) . 2_566
C26 Fe21 C27 40.60(16) . .
C26 Fe21 C22 122.67(15) . .
C27 Fe21 C22 106.63(15) . .
C26 Fe21 C28 67.77(16) . .
C27 Fe21 C28 40.39(17) . .
C22 Fe21 C28 122.25(15) . .
C26 Fe21 C29 67.72(15) . .
C27 Fe21 C29 67.66(16) . .
C22 Fe21 C29 158.07(14) . .
C28 Fe21 C29 39.78(16) . .
C26 Fe21 C30 40.41(15) . .
C27 Fe21 C30 67.86(16) . .
C22 Fe21 C30 159.55(14) . .
C28 Fe21 C30 67.19(15) . .
C29 Fe21 C30 40.02(15) . .
C26 Fe21 C23 158.44(16) . .
C27 Fe21 C23 122.08(17) . .
C22 Fe21 C23 40.67(13) . .
C28 Fe21 C23 107.37(16) . .
C29 Fe21 C23 122.92(15) . .
C30 Fe21 C23 159.07(16) . .
C26 Fe21 C24 160.00(16) . .
C27 Fe21 C24 158.06(17) . .
C22 Fe21 C24 68.39(14) . .
C28 Fe21 C24 122.83(16) . .
C29 Fe21 C24 108.53(15) . .
C30 Fe21 C24 124.11(15) . .
C23 Fe21 C24 40.35(14) . .
C26 Fe21 C21 108.09(14) . .
C27 Fe21 C21 122.99(16) . .
C22 Fe21 C21 41.15(12) . .
C28 Fe21 C21 158.95(16) . .
C29 Fe21 C21 159.75(14) . .
C30 Fe21 C21 123.99(13) . .
C23 Fe21 C21 68.44(13) . .
C24 Fe21 C21 68.21(13) . .
C26 Fe21 C25 124.21(15) . .
C27 Fe21 C25 159.84(16) . .
C22 Fe21 C25 68.67(13) . .
C28 Fe21 C25 158.72(16) . .
C29 Fe21 C25 123.95(15) . .
C30 Fe21 C25 109.31(14) . .
C23 Fe21 C25 67.95(14) . .
C24 Fe21 C25 40.24(13) . .
C21 Fe21 C25 40.69(12) . .
C31 N21 C32 125.1(2) . .
C31 N21 H21N 120.2 . .
C32 N21 H21N 114.1 . .
C25 C21 C22 107.5(3) . .
C25 C21 C31 123.2(3) . .
C22 C21 C31 129.3(3) . .
C25 C21 Fe21 69.91(18) . .
C22 C21 Fe21 69.09(18) . .
C31 C21 Fe21 127.8(2) . .
C23 C22 C21 107.5(3) . .
C23 C22 Fe21 69.96(19) . .
C21 C22 Fe21 69.77(17) . .
C23 C22 H22 126.3 . .
C21 C22 H22 126.3 . .
Fe21 C22 H22 125.6 . .
C24 C23 C22 108.4(3) . .
C24 C23 Fe21 69.86(19) . .
C22 C23 Fe21 69.37(18) . .
C24 C23 H23 125.8 . .
C22 C23 H23 125.8 . .
Fe21 C23 H23 126.5 . .
C25 C24 C23 108.5(3) . .
C25 C24 Fe21 70.14(18) . .
C23 C24 Fe21 69.8(2) . .
C25 C24 H24 125.7 . .
C23 C24 H24 125.7 . .
Fe21 C24 H24 125.9 . .
C24 C25 C21 108.1(3) . .
C24 C25 Fe21 69.62(19) . .
C21 C25 Fe21 69.40(18) . .
C24 C25 H25 126.0 . .
C21 C25 H25 126.0 . .
Fe21 C25 H25 126.6 . .
C30 C26 C27 107.8(3) . .
C30 C26 Fe21 70.4(2) . .
C27 C26 Fe21 69.8(2) . .
C30 C26 H26 126.1 . .
C27 C26 H26 126.1 . .
Fe21 C26 H26 125.3 . .
C28 C27 C26 107.4(4) . .
C28 C27 Fe21 70.1(2) . .
C26 C27 Fe21 69.6(2) . .
C28 C27 H27 126.3 . .
C26 C27 H27 126.3 . .
Fe21 C27 H27 125.6 . .
C29 C28 C27 108.6(4) . .
C29 C28 Fe21 70.3(2) . .
C27 C28 Fe21 69.5(2) . .
C29 C28 H28 125.7 . .
C27 C28 H28 125.7 . .
Fe21 C28 H28 126.0 . .
C28 C29 C30 108.3(4) . .
C28 C29 Fe21 69.9(2) . .
C30 C29 Fe21 70.0(2) . .
C28 C29 H29 125.9 . .
C30 C29 H29 125.9 . .
Fe21 C29 H29 125.8 . .
C29 C30 C26 108.0(3) . .
C29 C30 Fe21 70.0(2) . .
C26 C30 Fe21 69.2(2) . .
C29 C30 H30 126.0 . .
C26 C30 H30 126.0 . .
Fe21 C30 H30 126.4 . .
O31 C31 N21 123.8(3) . .
O31 C31 C21 119.1(3) . .
N21 C31 C21 117.1(3) . .
N21 C32 C33 105.8(2) . .
N21 C32 C34 109.9(2) . .
C33 C32 C34 109.9(2) . .
N21 C32 C35 110.4(2) . .
C33 C32 C35 109.9(2) . .
C34 C32 C35 110.7(2) . .
O22 C33 C32 112.7(2) . .
O22 C33 H33A 109.1 . .
C32 C33 H33A 109.1 . .
O22 C33 H33B 109.1 . .
C32 C33 H33B 109.1 . .
H33A C33 H33B 107.8 . .
O23 C34 C32 111.6(2) . .
O23 C34 H34A 109.3 . .
C32 C34 H34A 109.3 . .
O23 C34 H34B 109.3 . .
C32 C34 H34B 109.3 . .
H34A C34 H34B 108.0 . .
O27 C35 C32 111.6(2) . .
O27 C35 H35A 109.3 . .
C32 C35 H35A 109.3 . .
O27 C35 H35B 109.3 . .
C32 C35 H35B 109.3 . .
H35A C35 H35B 108.0 . .
C49 N40 C53 111.5(2) . .
C49 N40 C45 111.7(2) . .
C53 N40 C45 105.5(2) . .
C49 N40 C41 105.2(2) . .
C53 N40 C41 111.7(2) . .
C45 N40 C41 111.4(2) . .
C42 C41 N40 115.6(2) . .
C42 C41 H41A 108.4 . .
N40 C41 H41A 108.4 . .
C42 C41 H41B 108.4 . .
N40 C41 H41B 108.4 . .
H41A C41 H41B 107.4 . .
C41 C42 C43 110.0(2) . .
C41 C42 H42A 109.7 . .
C43 C42 H42A 109.7 . .
C41 C42 H42B 109.7 . .
C43 C42 H42B 109.7 . .
H42A C42 H42B 108.2 . .
C44 C43 C42 114.0(3) . .
C44 C43 H43A 108.8 . .
C42 C43 H43A 108.8 . .
C44 C43 H43B 108.8 . .
C42 C43 H43B 108.8 . .
H43A C43 H43B 107.6 . .
C43 C44 H44A 109.5 . .
C43 C44 H44B 109.5 . .
H44A C44 H44B 109.5 . .
C43 C44 H44C 109.5 . .
H44A C44 H44C 109.5 . .
H44B C44 H44C 109.5 . .
C46 C45 N40 117.0(2) . .
C46 C45 H45A 108.1 . .
N40 C45 H45A 108.1 . .
C46 C45 H45B 108.1 . .
N40 C45 H45B 108.1 . .
H45A C45 H45B 107.3 . .
C45 C46 C47 109.6(3) . .
C45 C46 H46A 109.8 . .
C47 C46 H46A 109.8 . .
C45 C46 H46B 109.8 . .
C47 C46 H46B 109.8 . .
H46A C46 H46B 108.2 . .
C46 C47 C48 114.3(3) . .
C46 C47 H47A 108.7 . .
C48 C47 H47A 108.7 . .
C46 C47 H47B 108.7 . .
C48 C47 H47B 108.7 . .
H47A C47 H47B 107.6 . .
C47 C48 H48A 109.5 . .
C47 C48 H48B 109.5 . .
H48A C48 H48B 109.5 . .
C47 C48 H48C 109.5 . .
H48A C48 H48C 109.5 . .
H48B C48 H48C 109.5 . .
C50 C49 N40 116.8(2) . .
C50 C49 H49A 108.1 . .
N40 C49 H49A 108.1 . .
C50 C49 H49B 108.1 . .
N40 C49 H49B 108.1 . .
H49A C49 H49B 107.3 . .
C49 C50 C51 109.5(3) . .
C49 C50 H50A 109.8 . .
C51 C50 H50A 109.8 . .
C49 C50 H50B 109.8 . .
C51 C50 H50B 109.8 . .
H50A C50 H50B 108.2 . .
C52 C51 C50 114.2(3) . .
C52 C51 H51A 108.7 . .
C50 C51 H51A 108.7 . .
C52 C51 H51B 108.7 . .
C50 C51 H51B 108.7 . .
H51A C51 H51B 107.6 . .
C51 C52 H52A 109.5 . .
C51 C52 H52B 109.5 . .
H52A C52 H52B 109.5 . .
C51 C52 H52C 109.5 . .
H52A C52 H52C 109.5 . .
H52B C52 H52C 109.5 . .
C54 C53 N40 116.9(2) . .
C54 C53 H53A 108.1 . .
N40 C53 H53A 108.1 . .
C54 C53 H53B 108.1 . .
N40 C53 H53B 108.1 . .
H53A C53 H53B 107.3 . .
C53 C54 C55 109.7(2) . .
C53 C54 H54A 109.7 . .
C55 C54 H54A 109.7 . .
C53 C54 H54B 109.7 . .
C55 C54 H54B 109.7 . .
H54A C54 H54B 108.2 . .
C56 C55 C54 112.9(3) . .
C56 C55 H55A 109.0 . .
C54 C55 H55A 109.0 . .
C56 C55 H55B 109.0 . .
C54 C55 H55B 109.0 . .
H55A C55 H55B 107.8 . .
C55 C56 H56A 109.5 . .
C55 C56 H56B 109.5 . .
H56A C56 H56B 109.5 . .
C55 C56 H56C 109.5 . .
H56A C56 H56C 109.5 . .
H56B C56 H56C 109.5 . .
C69 N60 C65 111.0(2) . .
C69 N60 C61 109.5(2) . .
C65 N60 C61 108.3(2) . .
C69 N60 C73 108.9(2) . .
C65 N60 C73 108.3(2) . .
C61 N60 C73 110.9(2) . .
C62 C61 N60 115.1(2) . .
C62 C61 H61A 108.5 . .
N60 C61 H61A 108.5 . .
C62 C61 H61B 108.5 . .
N60 C61 H61B 108.5 . .
H61A C61 H61B 107.5 . .
C61 C62 C63 108.6(3) . .
C61 C62 H62A 110.0 . .
C63 C62 H62A 110.0 . .
C61 C62 H62B 110.0 . .
C63 C62 H62B 110.0 . .
H62A C62 H62B 108.3 . .
C64 C63 C62 113.0(3) . .
C64 C63 H63A 109.0 . .
C62 C63 H63A 109.0 . .
C64 C63 H63B 109.0 . .
C62 C63 H63B 109.0 . .
H63A C63 H63B 107.8 . .
C63 C64 H64A 109.5 . .
C63 C64 H64B 109.5 . .
H64A C64 H64B 109.5 . .
C63 C64 H64C 109.5 . .
H64A C64 H64C 109.5 . .
H64B C64 H64C 109.5 . .
C66 C65 N60 114.7(2) . .
C66 C65 H65A 108.6 . .
N60 C65 H65A 108.6 . .
C66 C65 H65B 108.6 . .
N60 C65 H65B 108.6 . .
H65A C65 H65B 107.6 . .
C65 C66 C67 110.1(3) . .
C65 C66 H66A 109.6 . .
C67 C66 H66A 109.6 . .
C65 C66 H66B 109.6 . .
C67 C66 H66B 109.6 . .
H66A C66 H66B 108.2 . .
C68 C67 C66 111.8(3) . .
C68 C67 H67A 109.2 . .
C66 C67 H67A 109.2 . .
C68 C67 H67B 109.2 . .
C66 C67 H67B 109.2 . .
H67A C67 H67B 107.9 . .
C67 C68 H68A 109.5 . .
C67 C68 H68B 109.5 . .
H68A C68 H68B 109.5 . .
C67 C68 H68C 109.5 . .
H68A C68 H68C 109.5 . .
H68B C68 H68C 109.5 . .
N60 C69 C70 115.6(2) . .
N60 C69 H69A 108.4 . .
C70 C69 H69A 108.4 . .
N60 C69 H69B 108.4 . .
C70 C69 H69B 108.4 . .
H69A C69 H69B 107.4 . .
C69 C70 C71 109.2(3) . .
C69 C70 H70A 109.8 . .
C71 C70 H70A 109.8 . .
C69 C70 H70B 109.8 . .
C71 C70 H70B 109.8 . .
H70A C70 H70B 108.3 . .
C72 C71 C70 112.0(3) . .
C72 C71 H71A 109.2 . .
C70 C71 H71A 109.2 . .
C72 C71 H71B 109.2 . .
C70 C71 H71B 109.2 . .
H71A C71 H71B 107.9 . .
C71 C72 H72A 109.5 . .
C71 C72 H72B 109.5 . .
H72A C72 H72B 109.5 . .
C71 C72 H72C 109.5 . .
H72A C72 H72C 109.5 . .
H72B C72 H72C 109.5 . .
C74 C73 N60 116.2(3) . .
C74 C73 H73A 108.2 . .
N60 C73 H73A 108.2 . .
C74 C73 H73B 108.2 . .
N60 C73 H73B 108.2 . .
H73A C73 H73B 107.4 . .
C73 C74 C75 111.0(3) . .
C73 C74 H74A 109.4 . .
C75 C74 H74A 109.4 . .
C73 C74 H74B 109.4 . .
C75 C74 H74B 109.4 . .
H74A C74 H74B 108.0 . .
C76 C75 C74 117.0(4) . .
C76 C75 H75A 108.0 . .
C74 C75 H75A 108.0 . .
C76 C75 H75B 108.0 . .
C74 C75 H75B 108.0 . .
H75A C75 H75B 107.3 . .
C75 C76 H76A 109.5 . .
C75 C76 H76B 109.5 . .
H76A C76 H76B 109.5 . .
C75 C76 H76C 109.5 . .
H76A C76 H76C 109.5 . .
H76B C76 H76C 109.5 . .
C81 N80 C83 120.9(4) . .
C81 N80 C82 119.1(5) . .
C83 N80 C82 120.0(5) . .
O80 C81 N80 125.8(5) . .
O80 C81 H81 117.1 . .
N80 C81 H81 117.1 . .
N80 C82 H82A 109.5 . .
N80 C82 H82B 109.5 . .
H82A C82 H82B 109.5 . .
N80 C82 H82C 109.5 . .
H82A C82 H82C 109.5 . .
H82B C82 H82C 109.5 . .
N80 C83 H83A 109.5 . .
N80 C83 H83B 109.5 . .
H83A C83 H83B 109.5 . .
N80 C83 H83C 109.5 . .
H83A C83 H83C 109.5 . .
H83B C83 H83C 109.5 . .
C91 N90 C93 122.7(4) . .
C91 N90 C92 120.8(4) . .
C93 N90 C92 116.4(4) . .
O90 C91 N90 126.6(5) . .
O90 C91 H91 116.7 . .
N90 C91 H91 116.7 . .
N90 C92 H92A 109.5 . .
N90 C92 H92B 109.5 . .
H92A C92 H92B 109.5 . .
N90 C92 H92C 109.5 . .
H92A C92 H92C 109.5 . .
H92B C92 H92C 109.5 . .
N90 C93 H93A 109.5 . .
N90 C93 H93B 109.5 . .
H93A C93 H93B 109.5 . .
N90 C93 H93C 109.5 . .
H93A C93 H93C 109.5 . .
H93B C93 H93C 109.5 . .

loop_
_geom_bond_atom_site_label_1
_geom_bond_atom_site_label_2
_geom_bond_distance
_geom_bond_site_symmetry_2
V1 O6 1.6027(19) .
V1 O4 1.7714(19) .
V1 O5 1.8863(18) .
V1 O3 1.9832(18) .
V1 O2 2.0574(19) .
V1 O1 2.2490(5) .
V1 V2 3.0287(7) 2_665
V1 V3 3.0324(7) 2_665
V2 O8 1.605(2) .
V2 O9 1.7613(19) .
V2 O4 1.8874(19) 2_665
V2 O2 1.9816(18) .
V2 O7 2.0648(18) .
V2 O1 2.2275(5) .
V2 V3 3.0236(6) 2_665
V2 V1 3.0287(7) 2_665
V3 O10 1.6054(18) .
V3 O5 1.7607(19) 2_665
V3 O9 1.886(2) 2_665
V3 O7 1.9754(19) .
V3 O3 2.0625(19) .
V3 O1 2.2440(4) .
V3 V2 3.0235(6) 2_665
V3 V1 3.0324(7) 2_665
O1 V2 2.2275(5) 2_665
O1 V3 2.2440(4) 2_665
O1 V1 2.2490(5) 2_665
O2 C13 1.431(3) .
O3 C14 1.427(3) .
O4 V2 1.8874(19) 2_665
O5 V3 1.7607(19) 2_665
O7 C15 1.421(3) .
O9 V3 1.886(2) 2_665
Fe1 C1 2.033(3) .
Fe1 C5 2.033(3) .
Fe1 C9 2.038(4) .
Fe1 C10 2.039(4) .
Fe1 C6 2.040(3) .
Fe1 C8 2.043(4) .
Fe1 C3 2.047(3) .
Fe1 C2 2.048(3) .
Fe1 C7 2.051(3) .
Fe1 C4 2.057(3) .
O11 C11 1.227(3) .
N1 C11 1.349(4) .
N1 C12 1.471(3) .
N1 H1N 0.9022 .
C1 C2 1.421(4) .
C1 C5 1.429(4) .
C1 C11 1.489(4) .
C2 C3 1.414(4) .
C2 H2 0.9300 .
C3 C4 1.403(5) .
C3 H3 0.9300 .
C4 C5 1.418(5) .
C4 H4 0.9300 .
C5 H5 0.9300 .
C6 C10 1.400(5) .
C6 C7 1.414(5) .
C6 H6 0.9300 .
C7 C8 1.416(5) .
C7 H7 0.9300 .
C8 C9 1.396(7) .
C8 H8 0.9300 .
C9 C10 1.417(6) .
C9 H9 0.9300 .
C10 H10 0.9300 .
C12 C15 1.533(4) .
C12 C14 1.536(4) .
C12 C13 1.541(4) .
C13 H13A 0.9700 .
C13 H13B 0.9700 .
C14 H14A 0.9700 .
C14 H14B 0.9700 .
C15 H15A 0.9700 .
C15 H15B 0.9700 .
V21 O26 1.6050(18) .
V21 O24 1.7791(19) .
V21 O25 1.8758(19) .
V21 O23 1.9909(18) .
V21 O22 2.0464(18) .
V21 O21 2.2362(4) .
V21 V22 3.0256(6) 2_566
V21 V23 3.0374(7) 2_566
V22 O28 1.6107(19) .
V22 O29 1.7732(19) .
V22 O24 1.8638(18) 2_566
V22 O22 1.9918(18) .
V22 O27 2.0627(18) .
V22 O21 2.2321(4) .
V22 V21 3.0256(6) 2_566
V22 V23 3.0452(6) 2_566
V23 O30 1.6028(19) .
V23 O25 1.7767(19) 2_566
V23 O29 1.8816(19) 2_566
V23 O27 1.9895(18) .
V23 O23 2.0518(18) .
V23 O21 2.2595(5) .
V23 V21 3.0374(7) 2_566
V23 V22 3.0452(6) 2_566
O21 V22 2.2321(4) 2_566
O21 V21 2.2362(4) 2_566
O21 V23 2.2595(5) 2_566
O22 C33 1.424(3) .
O23 C34 1.434(3) .
O24 V22 1.8639(18) 2_566
O25 V23 1.7767(19) 2_566
O27 C35 1.429(3) .
O29 V23 1.8816(19) 2_566
Fe21 C26 2.027(3) .
Fe21 C27 2.029(4) .
Fe21 C22 2.036(3) .
Fe21 C28 2.037(4) .
Fe21 C29 2.042(4) .
Fe21 C30 2.042(3) .
Fe21 C23 2.044(3) .
Fe21 C24 2.045(3) .
Fe21 C21 2.045(3) .
Fe21 C25 2.052(3) .
O31 C31 1.232(3) .
N21 C31 1.352(4) .
N21 C32 1.476(3) .
N21 H21N 0.9420 .
C21 C25 1.424(4) .
C21 C22 1.434(4) .
C21 C31 1.498(4) .
C22 C23 1.418(5) .
C22 H22 0.9300 .
C23 C24 1.410(5) .
C23 H23 0.9300 .
C24 C25 1.409(4) .
C24 H24 0.9300 .
C25 H25 0.9300 .
C26 C30 1.405(5) .
C26 C27 1.407(6) .
C26 H26 0.9300 .
C27 C28 1.404(6) .
C27 H27 0.9300 .
C28 C29 1.388(6) .
C28 H28 0.9300 .
C29 C30 1.398(5) .
C29 H29 0.9300 .
C30 H30 0.9300 .
C32 C33 1.532(4) .
C32 C34 1.535(4) .
C32 C35 1.541(4) .
C33 H33A 0.9700 .
C33 H33B 0.9700 .
C34 H34A 0.9700 .
C34 H34B 0.9700 .
C35 H35A 0.9700 .
C35 H35B 0.9700 .
N40 C49 1.515(4) .
N40 C53 1.517(4) .
N40 C45 1.522(4) .
N40 C41 1.528(4) .
C41 C42 1.513(4) .
C41 H41A 0.9700 .
C41 H41B 0.9700 .
C42 C43 1.530(4) .
C42 H42A 0.9700 .
C42 H42B 0.9700 .
C43 C44 1.505(5) .
C43 H43A 0.9700 .
C43 H43B 0.9700 .
C44 H44A 0.9600 .
C44 H44B 0.9600 .
C44 H44C 0.9600 .
C45 C46 1.516(4) .
C45 H45A 0.9700 .
C45 H45B 0.9700 .
C46 C47 1.520(5) .
C46 H46A 0.9700 .
C46 H46B 0.9700 .
C47 C48 1.521(5) .
C47 H47A 0.9700 .
C47 H47B 0.9700 .
C48 H48A 0.9600 .
C48 H48B 0.9600 .
C48 H48C 0.9600 .
C49 C50 1.506(4) .
C49 H49A 0.9700 .
C49 H49B 0.9700 .
C50 C51 1.526(4) .
C50 H50A 0.9700 .
C50 H50B 0.9700 .
C51 C52 1.450(5) .
C51 H51A 0.9700 .
C51 H51B 0.9700 .
C52 H52A 0.9600 .
C52 H52B 0.9600 .
C52 H52C 0.9600 .
C53 C54 1.507(4) .
C53 H53A 0.9700 .
C53 H53B 0.9700 .
C54 C55 1.521(5) .
C54 H54A 0.9700 .
C54 H54B 0.9700 .
C55 C56 1.508(5) .
C55 H55A 0.9700 .
C55 H55B 0.9700 .
C56 H56A 0.9600 .
C56 H56B 0.9600 .
C56 H56C 0.9600 .
N60 C69 1.503(4) .
N60 C65 1.525(4) .
N60 C61 1.526(4) .
N60 C73 1.527(4) .
C61 C62 1.520(4) .
C61 H61A 0.9700 .
C61 H61B 0.9700 .
C62 C63 1.541(4) .
C62 H62A 0.9700 .
C62 H62B 0.9700 .
C63 C64 1.496(5) .
C63 H63A 0.9700 .
C63 H63B 0.9700 .
C64 H64A 0.9600 .
C64 H64B 0.9600 .
C64 H64C 0.9600 .
C65 C66 1.517(4) .
C65 H65A 0.9700 .
C65 H65B 0.9700 .
C66 C67 1.526(4) .
C66 H66A 0.9700 .
C66 H66B 0.9700 .
C67 C68 1.517(5) .
C67 H67A 0.9700 .
C67 H67B 0.9700 .
C68 H68A 0.9600 .
C68 H68B 0.9600 .
C68 H68C 0.9600 .
C69 C70 1.517(4) .
C69 H69A 0.9700 .
C69 H69B 0.9700 .
C70 C71 1.530(4) .
C70 H70A 0.9700 .
C70 H70B 0.9700 .
C71 C72 1.504(5) .
C71 H71A 0.9700 .
C71 H71B 0.9700 .
C72 H72A 0.9600 .
C72 H72B 0.9600 .
C72 H72C 0.9600 .
C73 C74 1.511(4) .
C73 H73A 0.9700 .
C73 H73B 0.9700 .
C74 C75 1.561(6) .
C74 H74A 0.9700 .
C74 H74B 0.9700 .
C75 C76 1.445(7) .
C75 H75A 0.9700 .
C75 H75B 0.9700 .
C76 H76A 0.9600 .
C76 H76B 0.9600 .
C76 H76C 0.9600 .
O80 C81 1.192(5) .
N80 C81 1.329(5) .
N80 C83 1.398(6) .
N80 C82 1.434(6) .
C81 H81 0.9300 .
C82 H82A 0.9600 .
C82 H82B 0.9600 .
C82 H82C 0.9600 .
C83 H83A 0.9600 .
C83 H83B 0.9600 .
C83 H83C 0.9600 .
O90 C91 1.188(5) .
N90 C91 1.319(5) .
N90 C93 1.368(5) .
N90 C92 1.449(6) .
C91 H91 0.9300 .
C92 H92A 0.9600 .
C92 H92B 0.9600 .
C92 H92C 0.9600 .
C93 H93A 0.9600 .
C93 H93B 0.9600 .
C93 H93C 0.9600 .
